data_7231451
loop_
_publ_author_name
'Wu, Jieyun'
'Wang, Wen'
'Wang, Nan'
'He, Juan'
'Deng, Guowei'
'Li, Zhonghui'
'Zhang, Xiaoling'
'Xiao, Hongyan'
'Chen, Kaixin'

_publ_section_title
;
 Structure-property analysis of julolidine-based nonlinear optical
 chromophores for the optimization of microscopic and macroscopic
 nonlinearity.
;
_journal_issue 36
_journal_name_full 'Physical chemistry chemical physics : PCCP'
_journal_page_first 23606
_journal_page_last 23615
_journal_paper_doi 10.1039/c8cp04470h
_journal_volume 20
_journal_year 2018
_chemical_formula_sum 'C30 H32 N4 O3'
_chemical_formula_weight 496.59
_space_group_crystal_system triclinic
_space_group_IT_number 2
_space_group_name_Hall '-P 1'
_space_group_name_H-M_alt 'P -1'
_symmetry_space_group_name_Hall '-P 1'
_symmetry_space_group_name_H-M 'P -1'
_atom_sites_solution_hydrogens geom
_audit_block_doi 10.5517/ccdc.csd.cc1zhn15
_audit_creation_method SHELXL-2014/7
_audit_update_record
;
2018-03-25 deposited with the CCDC.
2018-08-27 downloaded from the CCDC.
;
_cell_angle_alpha 93.358(2)
_cell_angle_beta 90.469(4)
_cell_angle_gamma 104.074(3)
_cell_formula_units_Z 4
_cell_length_a 11.085(2)
_cell_length_b 12.074(3)
_cell_length_c 20.890(4)
_cell_measurement_reflns_used 10628
_cell_measurement_temperature 153(2)
_cell_measurement_theta_max 31.502
_cell_measurement_theta_min 1.894
_cell_volume 2706.6(10)
_computing_cell_refinement 'CrystalClear (Rigaku Inc., 2008)'
_computing_data_collection 'CrystalClear (Rigaku Inc., 2008)'
_computing_data_reduction 'CrystalClear (Rigaku Inc., 2008)'
_computing_structure_refinement 'SHELXL-2014/7 (Sheldrick, 2014)'
_computing_structure_solution 'SHELXS-97 (Sheldrick, 1997)'
_diffrn_ambient_temperature 153(2)
_diffrn_detector_area_resol_mean 28.5714
_diffrn_measured_fraction_theta_full 0.996
_diffrn_measured_fraction_theta_max 0.982
_diffrn_measurement_device_type AFC10/Saturn724+
_diffrn_measurement_method 'phi and omega scans'
_diffrn_radiation_type MoK\a
_diffrn_radiation_wavelength 0.71073
_diffrn_reflns_av_R_equivalents 0.0301
_diffrn_reflns_av_unetI/netI 0.0483
_diffrn_reflns_Laue_measured_fraction_full 0.996
_diffrn_reflns_Laue_measured_fraction_max 0.982
_diffrn_reflns_limit_h_max 15
_diffrn_reflns_limit_h_min -15
_diffrn_reflns_limit_k_max 17
_diffrn_reflns_limit_k_min -17
_diffrn_reflns_limit_l_max 30
_diffrn_reflns_limit_l_min -29
_diffrn_reflns_number 40620
_diffrn_reflns_point_group_measured_fraction_full 0.996
_diffrn_reflns_point_group_measured_fraction_max 0.982
_diffrn_reflns_theta_full 25.242
_diffrn_reflns_theta_max 31.508
_diffrn_reflns_theta_min 1.943
_exptl_absorpt_coefficient_mu 0.080
_exptl_absorpt_correction_type none
_exptl_crystal_colour Black
_exptl_crystal_density_diffrn 1.219
_exptl_crystal_description Prism
_exptl_crystal_F_000 1056
_exptl_crystal_size_max 0.530
_exptl_crystal_size_mid 0.430
_exptl_crystal_size_min 0.290
_refine_diff_density_max 0.489
_refine_diff_density_min -0.295
_refine_diff_density_rms 0.048
_refine_ls_extinction_coef 0.0009(8)
_refine_ls_extinction_expression Fc^*^=kFc[1+0.001xFc^2^\l^3^/sin(2\q)]^-1/4^
_refine_ls_extinction_method 'SHELXL-2014/7 (Sheldrick 2014'
_refine_ls_goodness_of_fit_ref 1.002
_refine_ls_hydrogen_treatment constr
_refine_ls_matrix_type full
_refine_ls_number_parameters 719
_refine_ls_number_reflns 17697
_refine_ls_number_restraints 10
_refine_ls_restrained_S_all 1.003
_refine_ls_R_factor_all 0.0722
_refine_ls_R_factor_gt 0.0557
_refine_ls_shift/su_max 0.001
_refine_ls_shift/su_mean 0.000
_refine_ls_structure_factor_coef Fsqd
_refine_ls_weighting_details 'w=1/[\s^2^(Fo^2^)+(0.0631P)^2^+0.5160P] where P=(Fo^2^+2Fc^2^)/3'
_refine_ls_weighting_scheme calc
_refine_ls_wR_factor_gt 0.1326
_refine_ls_wR_factor_ref 0.1444
_reflns_Friedel_coverage 0.000
_reflns_number_gt 14241
_reflns_number_total 17697
_reflns_threshold_expression 'I > 2\s(I)'
_cod_data_source_file c8cp04470h1.cif
_cod_data_source_block BO4367-1
_cod_depositor_comments 'Adding full bibliography for 7231451.cif.'
_cod_original_cell_volume 2706.8(9)
_cod_database_code 7231451
_shelx_shelxl_version_number 2014/7
_shelx_space_group_comment
; 
The symmetry employed for this shelxl refinement is uniquely defined 
by the following loop, which should always be used as a source of 
symmetry information in preference to the above space-group names. 
They are only intended as comments. 
;
_shelx_estimated_absorpt_t_min 0.959
_shelx_estimated_absorpt_t_max 0.977

loop_
_space_group_symop_operation_xyz
'x, y, z'
'-x, -y, -z'

loop_
_atom_site_label
_atom_site_type_symbol
_atom_site_fract_x
_atom_site_fract_y
_atom_site_fract_z
_atom_site_U_iso_or_equiv
_atom_site_adp_type
_atom_site_occupancy
_atom_site_site_symmetry_order
_atom_site_calc_flag
_atom_site_refinement_flags_posn
_atom_site_refinement_flags_adp
_atom_site_refinement_flags_occupancy
_atom_site_disorder_assembly
_atom_site_disorder_group
O1 O 0.35547(8) 0.04246(7) 0.57036(4) 0.02559(18) Uani 1 1 d . . . . .
O2 O 0.19244(9) 0.55308(8) 0.46464(4) 0.02908(19) Uani 1 1 d . . . . .
O3 O 0.37836(10) 0.53238(10) 0.42987(6) 0.0459(3) Uani 1 1 d . . . . .
O4 O 0.72807(8) 0.78864(7) 0.71293(4) 0.02285(17) Uani 1 1 d . . . . .
O5 O 0.33699(8) 0.68129(7) 0.98818(4) 0.02616(18) Uani 1 1 d . . . . .
O6 O 0.20288(11) 0.72177(9) 0.91606(5) 0.0402(2) Uani 1 1 d . . . . .
N1 N -0.07866(10) 0.47935(9) 0.27799(5) 0.0282(2) Uani 1 1 d . . . . .
N2 N 0.31444(11) 0.41979(10) 0.62680(6) 0.0363(3) Uani 1 1 d . . . . .
N3 N 0.48124(13) 0.32729(11) 0.74229(6) 0.0412(3) Uani 1 1 d . . . . .
N4 N 0.52414(13) -0.02207(12) 0.69703(7) 0.0425(3) Uani 1 1 d . . . . .
N5 N 0.16189(13) 0.28426(10) 1.02065(6) 0.0401(3) Uani 1 1 d D . . . .
N6 N 0.5845(2) 0.91709(14) 0.91127(8) 0.0821(7) Uani 1 1 d . . . . .
N7 N 0.81650(19) 1.13354(14) 0.84633(8) 0.0739(6) Uani 1 1 d . . . . .
N8 N 0.93204(12) 1.01614(10) 0.65724(6) 0.0366(3) Uani 1 1 d . . . . .
C1 C -0.05655(15) 0.59924(12) 0.26406(7) 0.0346(3) Uani 1 1 d . . . . .
H1A H -0.1189 0.6334 0.2860 0.042 Uiso 1 1 calc R U . . .
H1B H -0.0665 0.6050 0.2173 0.042 Uiso 1 1 calc R U . . .
C2 C 0.07182(14) 0.66461(11) 0.28586(7) 0.0337(3) Uani 1 1 d . . . . .
H2A H 0.0811 0.7468 0.2793 0.040 Uiso 1 1 calc R U . . .
H2B H 0.1337 0.6378 0.2591 0.040 Uiso 1 1 calc R U . . .
C3 C 0.09932(12) 0.65066(10) 0.35677(6) 0.0255(2) Uani 1 1 d . . . . .
C4 C 0.07340(11) 0.52185(10) 0.36626(5) 0.0216(2) Uani 1 1 d . . . . .
C5 C -0.01465(11) 0.44163(10) 0.32422(5) 0.0220(2) Uani 1 1 d . . . . .
C6 C -0.03543(10) 0.32077(10) 0.33093(5) 0.0217(2) Uani 1 1 d . . . . .
C7 C -0.12556(11) 0.23698(10) 0.28439(6) 0.0253(2) Uani 1 1 d . . . . .
C8 C -0.23216(12) 0.29240(13) 0.27004(7) 0.0351(3) Uani 1 1 d . . . . .
H8A H -0.2922 0.2411 0.2395 0.042 Uiso 1 1 calc R U . . .
H8B H -0.2763 0.3025 0.3101 0.042 Uiso 1 1 calc R U . . .
C9 C -0.18579(14) 0.40697(13) 0.24200(7) 0.0373(3) Uani 1 1 d . . . . .
H9A H -0.1621 0.3948 0.1970 0.045 Uiso 1 1 calc R U . . .
H9B H -0.2539 0.4469 0.2417 0.045 Uiso 1 1 calc R U . . .
C10 C 0.02957(10) 0.28341(10) 0.37760(5) 0.0224(2) Uani 1 1 d . . . . .
H10 H 0.0192 0.2034 0.3801 0.027 Uiso 1 1 calc R U . . .
C11 C 0.11154(11) 0.35843(10) 0.42227(5) 0.0218(2) Uani 1 1 d . . . . .
C12 C 0.12625(11) 0.47690(10) 0.41551(5) 0.0226(2) Uani 1 1 d . . . . .
C13 C 0.23546(13) 0.71726(12) 0.36901(8) 0.0369(3) Uani 1 1 d . . . . .
H13A H 0.2499 0.7907 0.3491 0.044 Uiso 1 1 calc R U . . .
H13B H 0.2909 0.6726 0.3504 0.044 Uiso 1 1 calc R U . . .
H13C H 0.2522 0.7308 0.4153 0.044 Uiso 1 1 calc R U . . .
C14 C 0.01478(13) 0.70277(12) 0.40082(7) 0.0327(3) Uani 1 1 d . . . . .
H14A H 0.0244 0.7833 0.3921 0.039 Uiso 1 1 calc R U . . .
H14B H 0.0380 0.6974 0.4457 0.039 Uiso 1 1 calc R U . . .
H14C H -0.0720 0.6609 0.3928 0.039 Uiso 1 1 calc R U . . .
C15 C -0.18096(13) 0.12194(12) 0.31275(7) 0.0367(3) Uani 1 1 d . . . . .
H15A H -0.2411 0.0733 0.2820 0.044 Uiso 1 1 calc R U . . .
H15B H -0.2230 0.1347 0.3526 0.044 Uiso 1 1 calc R U . . .
H15C H -0.1143 0.0843 0.3218 0.044 Uiso 1 1 calc R U . . .
C16 C -0.05748(13) 0.21600(12) 0.22293(6) 0.0325(3) Uani 1 1 d . . . . .
H16A H 0.0064 0.1755 0.2327 0.039 Uiso 1 1 calc R U . . .
H16B H -0.0182 0.2895 0.2056 0.039 Uiso 1 1 calc R U . . .
H16C H -0.1172 0.1696 0.1912 0.039 Uiso 1 1 calc R U . . .
C17 C 0.31907(14) 0.57291(12) 0.46811(7) 0.0337(3) Uani 1 1 d . . . . .
C18 C 0.36885(17) 0.65036(14) 0.52620(8) 0.0486(4) Uani 1 1 d . . . . .
H18A H 0.3505 0.6076 0.5648 0.058 Uiso 1 1 calc R U . . .
H18B H 0.3295 0.7148 0.5287 0.058 Uiso 1 1 calc R U . . .
H18C H 0.4591 0.6792 0.5230 0.058 Uiso 1 1 calc R U . . .
C19 C 0.17837(11) 0.31782(10) 0.47050(5) 0.0234(2) Uani 1 1 d . . . . .
H19 H 0.2162 0.3713 0.5044 0.028 Uiso 1 1 calc R U . . .
C20 C 0.19314(11) 0.20868(10) 0.47254(6) 0.0243(2) Uani 1 1 d . . . . .
H20 H 0.1548 0.1547 0.4390 0.029 Uiso 1 1 calc R U . . .
C21 C 0.28028(11) 0.05018(10) 0.51300(6) 0.0239(2) Uani 1 1 d . . . . .
C22 C 0.26070(11) 0.16990(10) 0.52036(5) 0.0216(2) Uani 1 1 d . . . . .
C23 C 0.31857(11) 0.22046(10) 0.57776(6) 0.0223(2) Uani 1 1 d . . . . .
C24 C 0.37437(10) 0.14009(10) 0.60724(6) 0.0221(2) Uani 1 1 d . . . . .
C25 C 0.15843(12) -0.04087(11) 0.51603(6) 0.0299(3) Uani 1 1 d . . . . .
H25A H 0.1762 -0.1162 0.5184 0.036 Uiso 1 1 calc R U . . .
H25B H 0.1075 -0.0407 0.4775 0.036 Uiso 1 1 calc R U . . .
H25C H 0.1133 -0.0243 0.5541 0.036 Uiso 1 1 calc R U . . .
C26 C 0.35606(13) 0.03164(12) 0.45493(6) 0.0314(3) Uani 1 1 d . . . . .
H26A H 0.4344 0.0908 0.4563 0.038 Uiso 1 1 calc R U . . .
H26B H 0.3088 0.0360 0.4157 0.038 Uiso 1 1 calc R U . . .
H26C H 0.3740 -0.0439 0.4553 0.038 Uiso 1 1 calc R U . . .
C27 C 0.31908(11) 0.33106(11) 0.60539(6) 0.0259(2) Uani 1 1 d . . . . .
C28 C 0.44037(11) 0.14825(11) 0.66430(6) 0.0246(2) Uani 1 1 d . . . . .
C29 C 0.46289(12) 0.24803(11) 0.70687(6) 0.0284(3) Uani 1 1 d . . . . .
C30 C 0.48693(12) 0.05397(12) 0.68270(6) 0.0289(3) Uani 1 1 d . . . . .
C33 C 0.19600(13) 0.52219(11) 1.07087(6) 0.0298(3) Uani 1 1 d D . . . .
C34 C 0.24064(11) 0.48609(10) 1.00471(6) 0.0241(2) Uani 1 1 d . . . . .
C35 C 0.21898(12) 0.36809(10) 0.98206(6) 0.0258(2) Uani 1 1 d . . . . .
C36 C 0.25794(12) 0.33758(10) 0.91963(6) 0.0273(2) Uani 1 1 d . . . . .
C37 C 0.23270(14) 0.21207(11) 0.89380(7) 0.0343(3) Uani 1 1 d D . . . .
C31 C 0.1570(2) 0.31323(16) 1.09005(8) 0.0387(5) Uani 0.821(4) 1 d D . P A 1
H31A H 0.2412 0.3276 1.1099 0.046 Uiso 0.821(4) 1 calc R U P A 1
H31B H 0.1019 0.2488 1.1109 0.046 Uiso 0.821(4) 1 calc R U P A 1
C32 C 0.1077(2) 0.41853(15) 1.09918(9) 0.0330(4) Uani 0.821(4) 1 d . . P A 1
H32A H 0.0981 0.4356 1.1455 0.040 Uiso 0.821(4) 1 calc R U P A 1
H32B H 0.0247 0.4043 1.0780 0.040 Uiso 0.821(4) 1 calc R U P A 1
C38 C 0.1270(2) 0.1413(2) 0.93234(10) 0.0448(7) Uani 0.821(4) 1 d D . P A 1
H38A H 0.0481 0.1614 0.9216 0.054 Uiso 0.821(4) 1 calc R U P A 1
H38B H 0.1169 0.0589 0.9203 0.054 Uiso 0.821(4) 1 calc R U P A 1
C39 C 0.1539(3) 0.16310(14) 1.00387(10) 0.0493(6) Uani 0.821(4) 1 d D . P A 1
H39A H 0.0866 0.1146 1.0279 0.059 Uiso 0.821(4) 1 calc R U P A 1
H39B H 0.2333 0.1443 1.0150 0.059 Uiso 0.821(4) 1 calc R U P A 1
C31' C 0.0838(7) 0.3122(7) 1.0720(4) 0.050(3) Uani 0.179(4) 1 d D . P A 2
H31C H 0.0552 0.2475 1.0997 0.060 Uiso 0.179(4) 1 calc R U P A 2
H31D H 0.0109 0.3360 1.0551 0.060 Uiso 0.179(4) 1 calc R U P A 2
C32' C 0.1763(10) 0.4113(4) 1.1070(4) 0.047(3) Uani 0.179(4) 1 d D . P A 2
H32C H 0.2569 0.3909 1.1119 0.057 Uiso 0.179(4) 1 calc R U P A 2
H32D H 0.1457 0.4250 1.1504 0.057 Uiso 0.179(4) 1 calc R U P A 2
C38' C 0.1773(14) 0.1265(9) 0.9426(6) 0.065(5) Uani 0.179(4) 1 d D . P A 2
H38C H 0.2442 0.1099 0.9694 0.078 Uiso 0.179(4) 1 calc R U P A 2
H38D H 0.1298 0.0540 0.9206 0.078 Uiso 0.179(4) 1 calc R U P A 2
C39' C 0.0908(9) 0.1805(7) 0.9846(5) 0.070(4) Uani 0.179(4) 1 d D . P A 2
H39C H 0.0268 0.2000 0.9571 0.083 Uiso 0.179(4) 1 calc R U P A 2
H39D H 0.0479 0.1247 1.0149 0.083 Uiso 0.179(4) 1 calc R U P A 2
C40 C 0.32625(12) 0.42236(10) 0.88439(6) 0.0267(2) Uani 1 1 d . . . . .
H40 H 0.3538 0.4016 0.8435 0.032 Uiso 1 1 calc R U . . .
C41 C 0.35750(11) 0.53884(10) 0.90606(5) 0.0236(2) Uani 1 1 d . . . . .
C42 C 0.30824(11) 0.56602(10) 0.96543(6) 0.0238(2) Uani 1 1 d . . . . .
C43 C 0.11326(14) 0.60817(15) 1.06676(7) 0.0400(3) Uani 1 1 d . . . . .
H43A H 0.1655 0.6842 1.0595 0.048 Uiso 1 1 calc R U . . .
H43B H 0.0691 0.6115 1.1070 0.048 Uiso 1 1 calc R U . . .
H43C H 0.0528 0.5832 1.0312 0.048 Uiso 1 1 calc R U . . .
C44 C 0.30827(15) 0.57571(15) 1.11554(7) 0.0406(3) Uani 1 1 d . . . . .
H44A H 0.3585 0.5201 1.1207 0.049 Uiso 1 1 calc R U . . .
H44B H 0.2790 0.5972 1.1575 0.049 Uiso 1 1 calc R U . . .
H44C H 0.3590 0.6439 1.0970 0.049 Uiso 1 1 calc R U . . .
C45 C 0.18400(16) 0.19674(12) 0.82422(7) 0.0417(3) Uani 1 1 d . . . . .
H45A H 0.1678 0.1158 0.8094 0.050 Uiso 1 1 calc R U . . .
H45B H 0.2463 0.2423 0.7970 0.050 Uiso 1 1 calc R U . . .
H45C H 0.1068 0.2223 0.8217 0.050 Uiso 1 1 calc R U . . .
C46 C 0.35360(19) 0.17235(14) 0.89681(10) 0.0569(5) Uani 1 1 d . . . . .
H46A H 0.3855 0.1815 0.9412 0.068 Uiso 1 1 calc R U . . .
H46B H 0.4153 0.2185 0.8696 0.068 Uiso 1 1 calc R U . . .
H46C H 0.3373 0.0917 0.8816 0.068 Uiso 1 1 calc R U . . .
C47 C 0.27559(13) 0.75295(11) 0.95989(6) 0.0293(3) Uani 1 1 d . . . . .
C48 C 0.31386(17) 0.86979(12) 0.99238(8) 0.0422(4) Uani 1 1 d . . . . .
H48A H 0.2715 0.9208 0.9715 0.051 Uiso 1 1 calc R U . . .
H48B H 0.4041 0.8991 0.9894 0.051 Uiso 1 1 calc R U . . .
H48C H 0.2912 0.8663 1.0376 0.051 Uiso 1 1 calc R U . . .
C49 C 0.43984(11) 0.62633(10) 0.87326(6) 0.0233(2) Uani 1 1 d . . . . .
H49 H 0.4590 0.7009 0.8939 0.028 Uiso 1 1 calc R U . . .
C50 C 0.49417(11) 0.61461(10) 0.81545(6) 0.0221(2) Uani 1 1 d . . . . .
H50 H 0.4715 0.5420 0.7925 0.027 Uiso 1 1 calc R U . . .
C51 C 0.63713(11) 0.68016(9) 0.72352(5) 0.0211(2) Uani 1 1 d . . . . .
C52 C 0.58204(10) 0.70341(9) 0.78736(5) 0.0203(2) Uani 1 1 d . . . . .
C53 C 0.63568(11) 0.81599(10) 0.80735(6) 0.0238(2) Uani 1 1 d . . . . .
C54 C 0.72414(11) 0.86541(10) 0.76078(5) 0.0215(2) Uani 1 1 d . . . . .
C55 C 0.54273(12) 0.66069(11) 0.66843(6) 0.0284(3) Uani 1 1 d . . . . .
H55A H 0.5040 0.7255 0.6681 0.034 Uiso 1 1 calc R U . . .
H55B H 0.4786 0.5902 0.6738 0.034 Uiso 1 1 calc R U . . .
H55C H 0.5846 0.6538 0.6278 0.034 Uiso 1 1 calc R U . . .
C56 C 0.70845(12) 0.58778(11) 0.72531(6) 0.0283(2) Uani 1 1 d . . . . .
H56A H 0.7478 0.5804 0.6839 0.034 Uiso 1 1 calc R U . . .
H56B H 0.6510 0.5148 0.7337 0.034 Uiso 1 1 calc R U . . .
H56C H 0.7726 0.6085 0.7594 0.034 Uiso 1 1 calc R U . . .
C57 C 0.60895(16) 0.87489(12) 0.86423(7) 0.0431(4) Uani 1 1 d . . . . .
C58 C 0.80198(11) 0.97314(10) 0.75839(6) 0.0253(2) Uani 1 1 d . . . . .
C59 C 0.80811(15) 1.06109(12) 0.80730(7) 0.0406(4) Uani 1 1 d . . . . .
C60 C 0.87512(12) 0.99836(10) 0.70303(6) 0.0267(2) Uani 1 1 d . . . . .

loop_
_atom_site_aniso_label
_atom_site_aniso_U_11
_atom_site_aniso_U_22
_atom_site_aniso_U_33
_atom_site_aniso_U_23
_atom_site_aniso_U_13
_atom_site_aniso_U_12
O1 0.0286(4) 0.0249(4) 0.0241(4) -0.0013(3) -0.0069(3) 0.0089(3)
O2 0.0341(5) 0.0256(4) 0.0258(4) -0.0019(3) -0.0033(4) 0.0050(4)
O3 0.0310(5) 0.0491(6) 0.0551(7) -0.0079(5) -0.0026(5) 0.0077(5)
O4 0.0249(4) 0.0206(4) 0.0207(4) -0.0001(3) 0.0042(3) 0.0012(3)
O5 0.0337(5) 0.0219(4) 0.0202(4) -0.0001(3) 0.0019(3) 0.0018(3)
O6 0.0501(6) 0.0397(6) 0.0328(5) 0.0000(4) -0.0062(5) 0.0157(5)
N1 0.0316(5) 0.0289(5) 0.0261(5) 0.0051(4) -0.0050(4) 0.0104(4)
N2 0.0348(6) 0.0310(6) 0.0415(7) -0.0074(5) -0.0064(5) 0.0070(5)
N3 0.0470(7) 0.0421(7) 0.0302(6) -0.0046(5) -0.0034(5) 0.0043(6)
N4 0.0400(7) 0.0490(8) 0.0426(7) 0.0098(6) -0.0075(6) 0.0174(6)
N5 0.0554(8) 0.0264(5) 0.0357(6) 0.0089(5) 0.0171(6) 0.0025(5)
N6 0.1075(14) 0.0466(8) 0.0627(10) -0.0287(7) 0.0527(10) -0.0323(9)
N7 0.0957(13) 0.0427(8) 0.0608(10) -0.0227(7) 0.0343(10) -0.0215(8)
N8 0.0449(7) 0.0292(5) 0.0342(6) 0.0069(5) 0.0103(5) 0.0046(5)
C1 0.0493(8) 0.0301(6) 0.0282(6) 0.0066(5) -0.0051(6) 0.0158(6)
C2 0.0461(8) 0.0275(6) 0.0290(6) 0.0092(5) 0.0063(6) 0.0102(6)
C3 0.0289(6) 0.0224(5) 0.0261(6) 0.0044(4) 0.0034(5) 0.0071(4)
C4 0.0223(5) 0.0227(5) 0.0208(5) 0.0027(4) 0.0041(4) 0.0068(4)
C5 0.0209(5) 0.0268(5) 0.0197(5) 0.0039(4) 0.0024(4) 0.0078(4)
C6 0.0193(5) 0.0244(5) 0.0202(5) 0.0032(4) 0.0006(4) 0.0029(4)
C7 0.0216(5) 0.0285(6) 0.0236(5) 0.0054(4) -0.0027(4) 0.0012(4)
C8 0.0238(6) 0.0425(7) 0.0374(7) 0.0019(6) -0.0084(5) 0.0056(5)
C9 0.0372(7) 0.0386(7) 0.0378(7) 0.0012(6) -0.0160(6) 0.0130(6)
C10 0.0212(5) 0.0229(5) 0.0225(5) 0.0044(4) 0.0006(4) 0.0033(4)
C11 0.0230(5) 0.0238(5) 0.0189(5) 0.0031(4) -0.0008(4) 0.0056(4)
C12 0.0226(5) 0.0248(5) 0.0198(5) 0.0001(4) 0.0010(4) 0.0047(4)
C13 0.0319(7) 0.0290(6) 0.0481(8) 0.0107(6) 0.0023(6) 0.0020(5)
C14 0.0375(7) 0.0296(6) 0.0337(7) -0.0004(5) 0.0032(6) 0.0135(5)
C15 0.0316(7) 0.0342(7) 0.0370(7) 0.0096(5) -0.0078(6) -0.0078(5)
C16 0.0335(7) 0.0356(7) 0.0259(6) -0.0010(5) -0.0027(5) 0.0044(5)
C17 0.0355(7) 0.0288(6) 0.0344(7) 0.0013(5) -0.0070(6) 0.0040(5)
C18 0.0568(10) 0.0387(8) 0.0398(8) -0.0028(6) -0.0179(7) -0.0067(7)
C19 0.0245(5) 0.0249(5) 0.0200(5) 0.0024(4) -0.0007(4) 0.0044(4)
C20 0.0258(6) 0.0256(5) 0.0211(5) 0.0014(4) -0.0023(4) 0.0056(4)
C21 0.0260(5) 0.0242(5) 0.0215(5) 0.0001(4) -0.0048(4) 0.0066(4)
C22 0.0213(5) 0.0227(5) 0.0205(5) 0.0024(4) 0.0008(4) 0.0048(4)
C23 0.0215(5) 0.0231(5) 0.0217(5) 0.0005(4) -0.0011(4) 0.0045(4)
C24 0.0191(5) 0.0246(5) 0.0217(5) 0.0006(4) 0.0007(4) 0.0038(4)
C25 0.0303(6) 0.0259(6) 0.0311(6) 0.0027(5) -0.0064(5) 0.0026(5)
C26 0.0335(7) 0.0361(7) 0.0262(6) -0.0025(5) -0.0003(5) 0.0130(5)
C27 0.0227(5) 0.0277(6) 0.0265(6) -0.0003(4) -0.0034(4) 0.0048(4)
C28 0.0219(5) 0.0291(6) 0.0221(5) 0.0017(4) -0.0015(4) 0.0048(4)
C29 0.0258(6) 0.0350(6) 0.0220(5) 0.0017(5) -0.0019(5) 0.0031(5)
C30 0.0242(6) 0.0371(7) 0.0248(6) 0.0040(5) -0.0038(5) 0.0061(5)
C33 0.0349(6) 0.0315(6) 0.0189(5) 0.0029(4) 0.0030(5) 0.0000(5)
C34 0.0264(5) 0.0250(5) 0.0197(5) 0.0041(4) 0.0006(4) 0.0032(4)
C35 0.0280(6) 0.0247(5) 0.0241(6) 0.0070(4) 0.0012(5) 0.0037(4)
C36 0.0334(6) 0.0211(5) 0.0260(6) 0.0037(4) 0.0019(5) 0.0036(5)
C37 0.0474(8) 0.0208(5) 0.0324(7) 0.0046(5) 0.0044(6) 0.0032(5)
C31 0.0539(13) 0.0346(9) 0.0273(9) 0.0130(7) 0.0106(8) 0.0071(9)
C32 0.0335(9) 0.0366(9) 0.0252(8) 0.0071(6) 0.0094(7) -0.0001(7)
C38 0.0658(16) 0.0212(9) 0.0397(12) 0.0036(7) 0.0107(12) -0.0052(10)
C39 0.0809(19) 0.0236(9) 0.0412(11) 0.0109(7) 0.0149(11) 0.0060(9)
C31' 0.047(6) 0.052(5) 0.038(5) 0.010(4) 0.016(4) -0.014(5)
C32' 0.041(5) 0.064(6) 0.027(4) 0.001(4) 0.009(4) -0.006(5)
C38' 0.095(12) 0.031(5) 0.060(8) 0.027(5) 0.000(8) -0.008(7)
C39' 0.073(9) 0.034(5) 0.104(12) 0.027(6) 0.053(8) 0.011(5)
C40 0.0337(6) 0.0229(5) 0.0223(5) 0.0020(4) 0.0049(5) 0.0041(5)
C41 0.0272(6) 0.0222(5) 0.0199(5) 0.0023(4) 0.0027(4) 0.0027(4)
C42 0.0277(6) 0.0211(5) 0.0205(5) 0.0014(4) 0.0012(4) 0.0021(4)
C43 0.0366(7) 0.0548(9) 0.0292(7) -0.0035(6) 0.0057(6) 0.0135(7)
C44 0.0416(8) 0.0558(9) 0.0232(6) 0.0013(6) -0.0062(6) 0.0099(7)
C45 0.0570(9) 0.0244(6) 0.0392(8) -0.0020(5) -0.0038(7) 0.0021(6)
C46 0.0715(12) 0.0313(8) 0.0718(13) -0.0010(8) -0.0138(10) 0.0216(8)
C47 0.0374(7) 0.0263(6) 0.0248(6) 0.0020(4) 0.0068(5) 0.0081(5)
C48 0.0586(10) 0.0257(6) 0.0416(8) -0.0029(6) 0.0081(7) 0.0098(6)
C49 0.0252(5) 0.0208(5) 0.0221(5) 0.0017(4) 0.0018(4) 0.0022(4)
C50 0.0228(5) 0.0199(5) 0.0220(5) 0.0013(4) 0.0014(4) 0.0022(4)
C51 0.0223(5) 0.0192(5) 0.0195(5) 0.0005(4) 0.0021(4) 0.0009(4)
C52 0.0208(5) 0.0206(5) 0.0190(5) 0.0006(4) 0.0001(4) 0.0039(4)
C53 0.0258(5) 0.0218(5) 0.0210(5) -0.0012(4) 0.0033(4) 0.0010(4)
C54 0.0216(5) 0.0218(5) 0.0198(5) 0.0004(4) -0.0004(4) 0.0032(4)
C55 0.0273(6) 0.0325(6) 0.0220(5) -0.0017(4) -0.0022(5) 0.0019(5)
C56 0.0297(6) 0.0257(6) 0.0308(6) 0.0028(5) 0.0075(5) 0.0087(5)
C57 0.0523(9) 0.0288(6) 0.0356(7) -0.0091(5) 0.0191(7) -0.0122(6)
C58 0.0267(6) 0.0224(5) 0.0239(5) 0.0008(4) 0.0017(4) 0.0007(4)
C59 0.0458(8) 0.0290(6) 0.0369(7) -0.0044(5) 0.0131(6) -0.0091(6)
C60 0.0298(6) 0.0194(5) 0.0289(6) 0.0026(4) 0.0010(5) 0.0017(4)

loop_
_atom_type_symbol
_atom_type_description
_atom_type_scat_dispersion_real
_atom_type_scat_dispersion_imag
_atom_type_scat_source
C C 0.0033 0.0016 'International Tables Vol C Tables 4.2.6.8 and 6.1.1.4'
H H 0.0000 0.0000 'International Tables Vol C Tables 4.2.6.8 and 6.1.1.4'
N N 0.0061 0.0033 'International Tables Vol C Tables 4.2.6.8 and 6.1.1.4'
O O 0.0106 0.0060 'International Tables Vol C Tables 4.2.6.8 and 6.1.1.4'

loop_
_geom_angle_atom_site_label_1
_geom_angle_atom_site_label_2
_geom_angle_atom_site_label_3
_geom_angle
C24 O1 C21 109.74(9)
C17 O2 C12 119.13(10)
C54 O4 C51 109.73(9)
C47 O5 C42 117.66(10)
C5 N1 C1 123.12(11)
C5 N1 C9 123.91(11)
C1 N1 C9 112.63(10)
C35 N5 C31' 119.1(4)
C35 N5 C39 121.77(13)
C35 N5 C39' 113.1(5)
C31' N5 C39' 107.7(5)
C35 N5 C31 118.65(12)
C39 N5 C31 114.44(13)
N1 C1 C2 111.13(11)
N1 C1 H1A 109.4
C2 C1 H1A 109.4
N1 C1 H1B 109.4
C2 C1 H1B 109.4
H1A C1 H1B 108.0
C1 C2 C3 112.75(11)
C1 C2 H2A 109.0
C3 C2 H2A 109.0
C1 C2 H2B 109.0
C3 C2 H2B 109.0
H2A C2 H2B 107.8
C14 C3 C4 108.73(10)
C14 C3 C2 111.12(11)
C4 C3 C2 107.53(10)
C14 C3 C13 109.36(11)
C4 C3 C13 114.88(10)
C2 C3 C13 105.18(11)
C12 C4 C5 116.73(10)
C12 C4 C3 123.31(10)
C5 C4 C3 119.90(10)
N1 C5 C6 119.17(10)
N1 C5 C4 120.54(11)
C6 C5 C4 120.29(10)
C10 C6 C5 118.82(10)
C10 C6 C7 121.61(10)
C5 C6 C7 119.52(10)
C8 C7 C6 106.78(10)
C8 C7 C15 108.02(11)
C6 C7 C15 112.85(10)
C8 C7 C16 110.91(11)
C6 C7 C16 109.38(10)
C15 C7 C16 108.90(11)
C9 C8 C7 111.66(11)
C9 C8 H8A 109.3
C7 C8 H8A 109.3
C9 C8 H8B 109.3
C7 C8 H8B 109.3
H8A C8 H8B 108.0
N1 C9 C8 112.41(11)
N1 C9 H9A 109.1
C8 C9 H9A 109.1
N1 C9 H9B 109.1
C8 C9 H9B 109.1
H9A C9 H9B 107.9
C6 C10 C11 123.09(11)
C6 C10 H10 118.5
C11 C10 H10 118.5
C12 C11 C10 116.35(10)
C12 C11 C19 121.40(10)
C10 C11 C19 122.23(11)
C4 C12 O2 118.16(10)
C4 C12 C11 124.24(11)
O2 C12 C11 117.46(10)
C3 C13 H13A 109.5
C3 C13 H13B 109.5
H13A C13 H13B 109.5
C3 C13 H13C 109.5
H13A C13 H13C 109.5
H13B C13 H13C 109.5
C3 C14 H14A 109.5
C3 C14 H14B 109.5
H14A C14 H14B 109.5
C3 C14 H14C 109.5
H14A C14 H14C 109.5
H14B C14 H14C 109.5
C7 C15 H15A 109.5
C7 C15 H15B 109.5
H15A C15 H15B 109.5
C7 C15 H15C 109.5
H15A C15 H15C 109.5
H15B C15 H15C 109.5
C7 C16 H16A 109.5
C7 C16 H16B 109.5
H16A C16 H16B 109.5
C7 C16 H16C 109.5
H16A C16 H16C 109.5
H16B C16 H16C 109.5
O3 C17 O2 123.39(13)
O3 C17 C18 126.68(15)
O2 C17 C18 109.93(13)
C17 C18 H18A 109.5
C17 C18 H18B 109.5
H18A C18 H18B 109.5
C17 C18 H18C 109.5
H18A C18 H18C 109.5
H18B C18 H18C 109.5
C20 C19 C11 125.93(11)
C20 C19 H19 117.0
C11 C19 H19 117.0
C19 C20 C22 125.32(11)
C19 C20 H20 117.3
C22 C20 H20 117.3
O1 C21 C22 103.72(9)
O1 C21 C26 107.13(10)
C22 C21 C26 113.03(10)
O1 C21 C25 107.21(10)
C22 C21 C25 111.98(10)
C26 C21 C25 113.03(10)
C23 C22 C20 133.03(11)
C23 C22 C21 107.39(10)
C20 C22 C21 119.58(10)
C22 C23 C27 126.80(11)
C22 C23 C24 108.68(10)
C27 C23 C24 124.46(11)
O1 C24 C28 118.39(11)
O1 C24 C23 110.43(10)
C28 C24 C23 131.18(11)
C21 C25 H25A 109.5
C21 C25 H25B 109.5
H25A C25 H25B 109.5
C21 C25 H25C 109.5
H25A C25 H25C 109.5
H25B C25 H25C 109.5
C21 C26 H26A 109.5
C21 C26 H26B 109.5
H26A C26 H26B 109.5
C21 C26 H26C 109.5
H26A C26 H26C 109.5
H26B C26 H26C 109.5
N2 C27 C23 177.13(13)
C24 C28 C29 122.09(12)
C24 C28 C30 119.92(11)
C29 C28 C30 117.98(11)
N3 C29 C28 178.60(15)
N4 C30 C28 179.51(15)
C44 C33 C32 112.23(13)
C44 C33 C32' 88.9(3)
C44 C33 C34 110.09(11)
C32 C33 C34 109.85(11)
C32' C33 C34 102.7(4)
C44 C33 C43 108.80(12)
C32 C33 C43 102.65(13)
C32' C33 C43 130.2(4)
C34 C33 C43 113.06(11)
C42 C34 C35 116.61(11)
C42 C34 C33 121.43(11)
C35 C34 C33 121.90(10)
N5 C35 C36 119.75(11)
N5 C35 C34 119.69(11)
C36 C35 C34 120.55(11)
C40 C36 C35 118.66(11)
C40 C36 C37 119.81(11)
C35 C36 C37 121.39(11)
C38' C37 C46 89.4(5)
C38' C37 C45 121.1(7)
C46 C37 C45 108.72(13)
C46 C37 C38 113.82(17)
C45 C37 C38 105.25(14)
C38' C37 C36 113.9(6)
C46 C37 C36 109.24(12)
C45 C37 C36 111.53(11)
C38 C37 C36 108.27(14)
N5 C31 C32 108.64(15)
N5 C31 H31A 110.0
C32 C31 H31A 110.0
N5 C31 H31B 110.0
C32 C31 H31B 110.0
H31A C31 H31B 108.3
C31 C32 C33 111.06(16)
C31 C32 H32A 109.4
C33 C32 H32A 109.4
C31 C32 H32B 109.4
C33 C32 H32B 109.4
H32A C32 H32B 108.0
C39 C38 C37 111.14(18)
C39 C38 H38A 109.4
C37 C38 H38A 109.4
C39 C38 H38B 109.4
C37 C38 H38B 109.4
H38A C38 H38B 108.0
N5 C39 C38 108.07(18)
N5 C39 H39A 110.1
C38 C39 H39A 110.1
N5 C39 H39B 110.1
C38 C39 H39B 110.1
H39A C39 H39B 108.4
N5 C31' C32' 99.7(5)
N5 C31' H31C 111.8
C32' C31' H31C 111.8
N5 C31' H31D 111.8
C32' C31' H31D 111.8
H31C C31' H31D 109.6
C31' C32' C33 111.9(6)
C31' C32' H32C 109.2
C33 C32' H32C 109.2
C31' C32' H32D 109.2
C33 C32' H32D 109.2
H32C C32' H32D 107.9
C37 C38' C39' 107.2(7)
C37 C38' H38C 110.3
C39' C38' H38C 110.3
C37 C38' H38D 110.3
C39' C38' H38D 110.3
H38C C38' H38D 108.5
N5 C39' C38' 110.6(9)
N5 C39' H39C 109.5
C38' C39' H39C 109.5
N5 C39' H39D 109.5
C38' C39' H39D 109.5
H39C C39' H39D 108.1
C36 C40 C41 123.08(11)
C36 C40 H40 118.5
C41 C40 H40 118.5
C40 C41 C42 116.24(10)
C40 C41 C49 123.66(11)
C42 C41 C49 120.01(11)
C34 C42 O5 117.70(10)
C34 C42 C41 124.49(11)
O5 C42 C41 117.67(10)
C33 C43 H43A 109.5
C33 C43 H43B 109.5
H43A C43 H43B 109.5
C33 C43 H43C 109.5
H43A C43 H43C 109.5
H43B C43 H43C 109.5
C33 C44 H44A 109.5
C33 C44 H44B 109.5
H44A C44 H44B 109.5
C33 C44 H44C 109.5
H44A C44 H44C 109.5
H44B C44 H44C 109.5
C37 C45 H45A 109.5
C37 C45 H45B 109.5
H45A C45 H45B 109.5
C37 C45 H45C 109.5
H45A C45 H45C 109.5
H45B C45 H45C 109.5
C37 C46 H46A 109.5
C37 C46 H46B 109.5
H46A C46 H46B 109.5
C37 C46 H46C 109.5
H46A C46 H46C 109.5
H46B C46 H46C 109.5
O6 C47 O5 122.90(12)
O6 C47 C48 127.33(13)
O5 C47 C48 109.77(12)
C47 C48 H48A 109.5
C47 C48 H48B 109.5
H48A C48 H48B 109.5
C47 C48 H48C 109.5
H48A C48 H48C 109.5
H48B C48 H48C 109.5
C50 C49 C41 127.28(11)
C50 C49 H49 116.4
C41 C49 H49 116.4
C49 C50 C52 124.56(11)
C49 C50 H50 117.7
C52 C50 H50 117.7
O4 C51 C52 103.70(8)
O4 C51 C56 107.33(9)
C52 C51 C56 112.77(10)
O4 C51 C55 106.19(9)
C52 C51 C55 112.63(10)
C56 C51 C55 113.36(10)
C53 C52 C50 132.81(11)
C53 C52 C51 107.24(10)
C50 C52 C51 119.93(10)
C52 C53 C57 126.41(11)
C52 C53 C54 108.85(10)
C57 C53 C54 124.73(11)
O4 C54 C58 117.83(10)
O4 C54 C53 110.42(10)
C58 C54 C53 131.74(11)
C51 C55 H55A 109.5
C51 C55 H55B 109.5
H55A C55 H55B 109.5
C51 C55 H55C 109.5
H55A C55 H55C 109.5
H55B C55 H55C 109.5
C51 C56 H56A 109.5
C51 C56 H56B 109.5
H56A C56 H56B 109.5
C51 C56 H56C 109.5
H56A C56 H56C 109.5
H56B C56 H56C 109.5
N6 C57 C53 176.49(16)
C54 C58 C59 122.90(11)
C54 C58 C60 118.32(11)
C59 C58 C60 118.72(11)
N7 C59 C58 178.03(17)
N8 C60 C58 178.02(14)

loop_
_geom_bond_atom_site_label_1
_geom_bond_atom_site_label_2
_geom_bond_distance
O1 C24 1.3408(14)
O1 C21 1.4744(14)
O2 C17 1.3660(17)
O2 C12 1.4095(14)
O3 C17 1.1954(18)
O4 C54 1.3313(13)
O4 C51 1.4752(13)
O5 C47 1.3788(16)
O5 C42 1.4032(14)
O6 C47 1.1957(17)
N1 C5 1.3570(15)
N1 C1 1.4554(17)
N1 C9 1.4639(17)
N2 C27 1.1496(17)
N3 C29 1.1510(17)
N4 C30 1.1476(18)
N5 C35 1.3665(16)
N5 C31' 1.459(3)
N5 C39 1.4654(19)
N5 C39' 1.469(3)
N5 C31 1.4759(18)
N6 C57 1.1451(19)
N7 C59 1.1465(19)
N8 C60 1.1519(17)
C1 C2 1.502(2)
C1 H1A 0.9900
C1 H1B 0.9900
C2 C3 1.5370(18)
C2 H2A 0.9900
C2 H2B 0.9900
C3 C14 1.5342(18)
C3 C4 1.5364(16)
C3 C13 1.5391(19)
C4 C12 1.3808(16)
C4 C5 1.4452(16)
C5 C6 1.4365(16)
C6 C10 1.3679(16)
C6 C7 1.5311(16)
C7 C8 1.5284(19)
C7 C15 1.5313(18)
C7 C16 1.5340(18)
C8 C9 1.508(2)
C8 H8A 0.9900
C8 H8B 0.9900
C9 H9A 0.9900
C9 H9B 0.9900
C10 C11 1.4155(16)
C10 H10 0.9500
C11 C12 1.4155(16)
C11 C19 1.4236(16)
C13 H13A 0.9800
C13 H13B 0.9800
C13 H13C 0.9800
C14 H14A 0.9800
C14 H14B 0.9800
C14 H14C 0.9800
C15 H15A 0.9800
C15 H15B 0.9800
C15 H15C 0.9800
C16 H16A 0.9800
C16 H16B 0.9800
C16 H16C 0.9800
C17 C18 1.502(2)
C18 H18A 0.9800
C18 H18B 0.9800
C18 H18C 0.9800
C19 C20 1.3699(17)
C19 H19 0.9500
C20 C22 1.4111(16)
C20 H20 0.9500
C21 C22 1.5125(16)
C21 C26 1.5178(18)
C21 C25 1.5246(17)
C22 C23 1.3904(16)
C23 C27 1.4222(17)
C23 C24 1.4351(17)
C24 C28 1.3795(16)
C25 H25A 0.9800
C25 H25B 0.9800
C25 H25C 0.9800
C26 H26A 0.9800
C26 H26B 0.9800
C26 H26C 0.9800
C28 C29 1.4245(18)
C28 C30 1.4296(18)
C33 C44 1.535(2)
C33 C32 1.541(2)
C33 C32' 1.546(3)
C33 C34 1.5463(17)
C33 C43 1.549(2)
C34 C42 1.3847(16)
C34 C35 1.4368(17)
C35 C36 1.4329(18)
C36 C40 1.3726(17)
C36 C37 1.5368(18)
C37 C38' 1.520(3)
C37 C46 1.531(2)
C37 C45 1.531(2)
C37 C38 1.537(2)
C31 C32 1.504(3)
C31 H31A 0.9900
C31 H31B 0.9900
C32 H32A 0.9900
C32 H32B 0.9900
C38 C39 1.516(2)
C38 H38A 0.9900
C38 H38B 0.9900
C39 H39A 0.9900
C39 H39B 0.9900
C31' C32' 1.519(3)
C31' H31C 0.9900
C31' H31D 0.9900
C32' H32C 0.9900
C32' H32D 0.9900
C38' C39' 1.538(3)
C38' H38C 0.9900
C38' H38D 0.9900
C39' H39C 0.9900
C39' H39D 0.9900
C40 C41 1.4102(16)
C40 H40 0.9500
C41 C42 1.4124(16)
C41 C49 1.4299(16)
C43 H43A 0.9800
C43 H43B 0.9800
C43 H43C 0.9800
C44 H44A 0.9800
C44 H44B 0.9800
C44 H44C 0.9800
C45 H45A 0.9800
C45 H45B 0.9800
C45 H45C 0.9800
C46 H46A 0.9800
C46 H46B 0.9800
C46 H46C 0.9800
C47 C48 1.4910(19)
C48 H48A 0.9800
C48 H48B 0.9800
C48 H48C 0.9800
C49 C50 1.3692(16)
C49 H49 0.9500
C50 C52 1.4204(15)
C50 H50 0.9500
C51 C52 1.5112(16)
C51 C56 1.5178(17)
C51 C55 1.5178(17)
C52 C53 1.3828(15)
C53 C57 1.4194(18)
C53 C54 1.4364(16)
C54 C58 1.3790(16)
C55 H55A 0.9800
C55 H55B 0.9800
C55 H55C 0.9800
C56 H56A 0.9800
C56 H56B 0.9800
C56 H56C 0.9800
C58 C59 1.4187(18)
C58 C60 1.4228(17)

loop_
_geom_torsion_atom_site_label_1
_geom_torsion_atom_site_label_2
_geom_torsion_atom_site_label_3
_geom_torsion_atom_site_label_4
_geom_torsion
C5 N1 C1 C2 22.92(18)
C9 N1 C1 C2 -163.53(12)
N1 C1 C2 C3 -53.67(16)
C1 C2 C3 C14 -64.82(14)
C1 C2 C3 C4 54.07(14)
C1 C2 C3 C13 176.95(11)
C14 C3 C4 C12 -82.77(14)
C2 C3 C4 C12 156.82(12)
C13 C3 C4 C12 40.13(16)
C14 C3 C4 C5 94.22(13)
C2 C3 C4 C5 -26.19(15)
C13 C3 C4 C5 -142.88(12)
C1 N1 C5 C6 -174.76(12)
C9 N1 C5 C6 12.43(18)
C1 N1 C5 C4 5.24(18)
C9 N1 C5 C4 -167.58(12)
C12 C4 C5 N1 174.44(11)
C3 C4 C5 N1 -2.74(16)
C12 C4 C5 C6 -5.56(16)
C3 C4 C5 C6 177.25(10)
N1 C5 C6 C10 179.92(11)
C4 C5 C6 C10 -0.08(17)
N1 C5 C6 C7 2.19(16)
C4 C5 C6 C7 -177.80(10)
C10 C6 C7 C8 145.86(12)
C5 C6 C7 C8 -36.48(14)
C10 C6 C7 C15 27.33(17)
C5 C6 C7 C15 -155.01(12)
C10 C6 C7 C16 -94.06(13)
C5 C6 C7 C16 83.60(13)
C6 C7 C8 C9 58.17(14)
C15 C7 C8 C9 179.81(12)
C16 C7 C8 C9 -60.92(15)
C5 N1 C9 C8 10.71(19)
C1 N1 C9 C8 -162.78(12)
C7 C8 C9 N1 -47.26(17)
C5 C6 C10 C11 3.74(17)
C7 C6 C10 C11 -178.58(11)
C6 C10 C11 C12 -1.54(17)
C6 C10 C11 C19 180.00(11)
C5 C4 C12 O2 -167.49(10)
C3 C4 C12 O2 9.59(17)
C5 C4 C12 C11 8.15(17)
C3 C4 C12 C11 -174.77(11)
C17 O2 C12 C4 -108.49(13)
C17 O2 C12 C11 75.58(14)
C10 C11 C12 C4 -4.77(17)
C19 C11 C12 C4 173.70(11)
C10 C11 C12 O2 170.89(10)
C19 C11 C12 O2 -10.64(17)
C12 O2 C17 O3 3.1(2)
C12 O2 C17 C18 -176.38(11)
C12 C11 C19 C20 -164.39(12)
C10 C11 C19 C20 14.00(19)
C11 C19 C20 C22 179.35(11)
C24 O1 C21 C22 1.81(12)
C24 O1 C21 C26 121.59(11)
C24 O1 C21 C25 -116.81(11)
C19 C20 C22 C23 6.2(2)
C19 C20 C22 C21 -173.81(11)
O1 C21 C22 C23 -1.22(12)
C26 C21 C22 C23 -116.89(11)
C25 C21 C22 C23 114.06(11)
O1 C21 C22 C20 178.81(10)
C26 C21 C22 C20 63.13(14)
C25 C21 C22 C20 -65.92(14)
C20 C22 C23 C27 3.0(2)
C21 C22 C23 C27 -177.01(12)
C20 C22 C23 C24 -179.76(12)
C21 C22 C23 C24 0.27(13)
C21 O1 C24 C28 178.28(10)
C21 O1 C24 C23 -1.74(13)
C22 C23 C24 O1 0.92(13)
C27 C23 C24 O1 178.27(11)
C22 C23 C24 C28 -179.10(12)
C27 C23 C24 C28 -1.8(2)
O1 C24 C28 C29 -178.91(11)
C23 C24 C28 C29 1.1(2)
O1 C24 C28 C30 0.14(17)
C23 C24 C28 C30 -179.83(12)
C44 C33 C34 C42 -64.17(16)
C32 C33 C34 C42 171.75(14)
C32' C33 C34 C42 -157.7(4)
C43 C33 C34 C42 57.75(16)
C44 C33 C34 C35 113.08(14)
C32 C33 C34 C35 -11.00(18)
C32' C33 C34 C35 19.6(4)
C43 C33 C34 C35 -125.00(13)
C31' N5 C35 C36 -157.9(5)
C39 N5 C35 C36 8.4(2)
C39' N5 C35 C36 -29.9(6)
C31 N5 C35 C36 161.65(15)
C31' N5 C35 C34 22.8(5)
C39 N5 C35 C34 -170.94(18)
C39' N5 C35 C34 150.8(5)
C31 N5 C35 C34 -17.7(2)
C42 C34 C35 N5 174.65(12)
C33 C34 C35 N5 -2.73(19)
C42 C34 C35 C36 -4.68(18)
C33 C34 C35 C36 177.95(12)
N5 C35 C36 C40 -173.41(13)
C34 C35 C36 C40 5.91(19)
N5 C35 C36 C37 2.3(2)
C34 C35 C36 C37 -178.41(12)
C40 C36 C37 C38' 169.3(7)
C35 C36 C37 C38' -6.4(7)
C40 C36 C37 C46 71.02(17)
C35 C36 C37 C46 -104.61(15)
C40 C36 C37 C45 -49.19(18)
C35 C36 C37 C45 135.18(14)
C40 C36 C37 C38 -164.53(16)
C35 C36 C37 C38 19.8(2)
C35 N5 C31 C32 50.6(2)
C39 N5 C31 C32 -154.27(19)
N5 C31 C32 C33 -63.2(2)
C44 C33 C32 C31 -79.38(18)
C34 C33 C32 C31 43.4(2)
C43 C33 C32 C31 163.96(15)
C46 C37 C38 C39 70.0(3)
C45 C37 C38 C39 -171.1(2)
C36 C37 C38 C39 -51.7(3)
C35 N5 C39 C38 -40.0(3)
C31 N5 C39 C38 165.73(19)
C37 C38 C39 N5 62.0(3)
C35 N5 C31' C32' -55.2(8)
C39' N5 C31' C32' 174.3(7)
N5 C31' C32' C33 75.9(9)
C44 C33 C32' C31' -168.2(7)
C34 C33 C32' C31' -57.9(7)
C43 C33 C32' C31' 77.8(8)
C46 C37 C38' C39' 145.9(11)
C45 C37 C38' C39' -102.5(11)
C36 C37 C38' C39' 35.0(13)
C35 N5 C39' C38' 62.3(10)
C31' N5 C39' C38' -164.0(9)
C37 C38' C39' N5 -63.5(15)
C35 C36 C40 C41 -1.6(2)
C37 C36 C40 C41 -177.35(12)
C36 C40 C41 C42 -3.61(19)
C36 C40 C41 C49 172.80(12)
C35 C34 C42 O5 -176.29(10)
C33 C34 C42 O5 1.10(18)
C35 C34 C42 C41 -0.86(19)
C33 C34 C42 C41 176.53(12)
C47 O5 C42 C34 -108.46(13)
C47 O5 C42 C41 75.79(14)
C40 C41 C42 C34 4.93(19)
C49 C41 C42 C34 -171.63(12)
C40 C41 C42 O5 -179.64(11)
C49 C41 C42 O5 3.81(17)
C42 O5 C47 O6 -2.41(18)
C42 O5 C47 C48 177.32(11)
C40 C41 C49 C50 4.5(2)
C42 C41 C49 C50 -179.22(12)
C41 C49 C50 C52 -175.48(12)
C54 O4 C51 C52 -2.39(12)
C54 O4 C51 C56 -121.96(10)
C54 O4 C51 C55 116.50(10)
C49 C50 C52 C53 1.0(2)
C49 C50 C52 C51 179.27(11)
O4 C51 C52 C53 2.25(12)
C56 C51 C52 C53 118.02(11)
C55 C51 C52 C53 -112.12(11)
O4 C51 C52 C50 -176.46(10)
C56 C51 C52 C50 -60.69(14)
C55 C51 C52 C50 69.17(14)
C50 C52 C53 C57 -3.1(2)
C51 C52 C53 C57 178.47(14)
C50 C52 C53 C54 177.10(12)
C51 C52 C53 C54 -1.38(13)
C51 O4 C54 C58 -178.99(10)
C51 O4 C54 C53 1.67(13)
C52 C53 C54 O4 -0.15(14)
C57 C53 C54 O4 180.00(14)
C52 C53 C54 C58 -179.37(13)
C57 C53 C54 C58 0.8(2)
O4 C54 C58 C59 -178.48(13)
C53 C54 C58 C59 0.7(2)
O4 C54 C58 C60 4.38(18)
C53 C54 C58 C60 -176.44(12)
